data_2015748
loop_
_publ_author_name
'Zun-Ting Zhang'
'Yan-Chang Wang'

_publ_section_title
;
 Hydrogen bonding and \p--\p stacking in 6-hydroxybiochanin A
 monohydrate
;
_journal_coeditor_code GZ3040
_journal_issue 1
_journal_name_full 'Acta Crystallographica Section C'
_journal_page_first o51
_journal_page_last o53
_journal_paper_doi 10.1107/S0108270106044908
_journal_volume 63
_journal_year 2007
_chemical_formula_iupac 'C16 H12 O6 , H2 O'
_chemical_formula_moiety 'C16 H12 O6 , H2 O'
_chemical_formula_sum 'C16 H14 O7'
_chemical_formula_weight 318.27
_chemical_melting_point 532
_chemical_name_common
;
6-hydroxybiochanin A monohydrate
;
_chemical_name_systematic
;
4'-methoxy-5,6,7-trihydroxyisoflavone monohydrate
;
_space_group_IT_number 14
_symmetry_cell_setting monoclinic
_symmetry_space_group_name_Hall '-P 2yn'
_symmetry_space_group_name_H-M 'P 1 21/n 1'
_atom_sites_solution_hydrogens geom
_atom_sites_solution_primary direct
_atom_sites_solution_secondary difmap
_audit_creation_method SHELXL97
_cell_angle_alpha 90.00
_cell_angle_beta 93.894(2)
_cell_angle_gamma 90.00
_cell_formula_units_Z 4
_cell_length_a 3.7734(5)
_cell_length_b 30.030(4)
_cell_length_c 12.0750(16)
_cell_measurement_reflns_used 2432
_cell_measurement_temperature 296(2)
_cell_measurement_theta_max 25.05
_cell_measurement_theta_min 1.82
_cell_volume 1365.1(3)
_computing_cell_refinement SMART
_computing_data_collection 'SMART (Bruker, 1999)'
_computing_data_reduction SMART
_computing_molecular_graphics 'SHELXTL (Sheldrick, 1997b)'
_computing_publication_material SHELXTL
_computing_structure_refinement 'SHELXL97 (Sheldrick, 1997a)'
_computing_structure_solution 'SHELXS97 (Sheldrick, 1997a)'
_diffrn_ambient_temperature 296(2)
_diffrn_measured_fraction_theta_full 0.996
_diffrn_measured_fraction_theta_max 0.996
_diffrn_measurement_device_type 'Bruker SMART CCD area-detector'
_diffrn_measurement_method '\f and \w'
_diffrn_radiation_monochromator graphite
_diffrn_radiation_source 'fine-focus sealed tube'
_diffrn_radiation_type MoK\a
_diffrn_radiation_wavelength 0.71073
_diffrn_reflns_av_R_equivalents 0.0458
_diffrn_reflns_av_sigmaI/netI 0.0550
_diffrn_reflns_limit_h_max 4
_diffrn_reflns_limit_h_min -4
_diffrn_reflns_limit_k_max 31
_diffrn_reflns_limit_k_min -35
_diffrn_reflns_limit_l_max 11
_diffrn_reflns_limit_l_min -14
_diffrn_reflns_number 6841
_diffrn_reflns_theta_full 25.05
_diffrn_reflns_theta_max 25.05
_diffrn_reflns_theta_min 1.82
_diffrn_standards_decay_% 0
_diffrn_standards_interval_count 100
_diffrn_standards_number 0
_exptl_absorpt_coefficient_mu 0.123
_exptl_absorpt_correction_T_max 0.9850
_exptl_absorpt_correction_T_min 0.9760
_exptl_absorpt_correction_type multi-scan
_exptl_absorpt_process_details '(SADABS; Bruker, 1999)'
_exptl_crystal_colour yellow
_exptl_crystal_density_diffrn 1.549
_exptl_crystal_density_method 'not measured'
_exptl_crystal_description needle
_exptl_crystal_F_000 664
_exptl_crystal_size_max 0.20
_exptl_crystal_size_mid 0.18
_exptl_crystal_size_min 0.12
_refine_diff_density_max 0.223
_refine_diff_density_min -0.188
_refine_ls_extinction_coef 0.0077(16)
_refine_ls_extinction_expression Fc^*^=kFc[1+0.001xFc^2^\l^3^/sin(2\q)]^-1/4^
_refine_ls_extinction_method 'SHELXL97 (Sheldrick, 1997a)'
_refine_ls_goodness_of_fit_ref 1.085
_refine_ls_hydrogen_treatment mixed
_refine_ls_matrix_type full
_refine_ls_number_parameters 219
_refine_ls_number_reflns 2422
_refine_ls_number_restraints 2
_refine_ls_restrained_S_all 1.085
_refine_ls_R_factor_all 0.0913
_refine_ls_R_factor_gt 0.0461
_refine_ls_shift/su_max 0.000
_refine_ls_shift/su_mean 0.000
_refine_ls_structure_factor_coef Fsqd
_refine_ls_weighting_details 'calc w = 1/[\s^2^(Fo^2^)+(0.0493P)^2^+] where P=(Fo^2^+2Fc^2^)/3'
_refine_ls_weighting_scheme calc
_refine_ls_wR_factor_gt 0.0996
_refine_ls_wR_factor_ref 0.1219
_reflns_number_gt 1460
_reflns_number_total 2432
_reflns_threshold_expression I>2\s(I)
_cod_data_source_file gz3040.cif
_cod_data_source_block I
_cod_original_sg_symbol_H-M 'P 21/n'
_cod_database_code 2015748
_cod_database_fobs_code 2015748

loop_
_symmetry_equiv_pos_as_xyz
'x, y, z'
'-x+1/2, y+1/2, -z+1/2'
'-x, -y, -z'
'x-1/2, -y-1/2, z-1/2'

loop_
_atom_site_type_symbol
_atom_site_label
_atom_site_fract_x
_atom_site_fract_y
_atom_site_fract_z
_atom_site_U_iso_or_equiv
_atom_site_adp_type
_atom_site_calc_flag
_atom_site_refinement_flags
_atom_site_occupancy
O O1 0.8274(5) 0.12824(6) 0.50834(14) 0.0453(5) Uani d . 1
H H1 0.8538 0.1549 0.4970 0.068 Uiso calc R 1
O O2 0.6803(6) 0.04315(6) 0.57556(16) 0.0569(6) Uani d . 1
H H2 0.7392 0.0516 0.5149 0.085 Uiso calc R 1
O O3 0.4547(7) 0.02950(6) 0.78304(16) 0.0611(6) Uani d . 1
H H3 0.4008 0.0136 0.7293 0.092 Uiso calc R 1
O O4 0.4684(5) 0.18214(6) 0.85916(14) 0.0440(5) Uani d . 1
O O5 0.8158(5) 0.21336(6) 0.55423(14) 0.0458(5) Uani d . 1
O O6 0.6437(5) 0.42496(6) 0.67724(15) 0.0517(6) Uani d . 1
O O7 0.8753(7) 0.03205(7) 0.36564(18) 0.0628(7) Uani d D 1
H H7A 1.051(7) 0.0145(10) 0.380(3) 0.094 Uiso d D 1
H H7B 0.964(9) 0.0490(9) 0.317(2) 0.094 Uiso d D 1
C C1 0.7066(7) 0.12230(8) 0.6103(2) 0.0347(6) Uani d . 1
C C2 0.6371(7) 0.07958(9) 0.6430(2) 0.0392(7) Uani d . 1
C C3 0.5180(7) 0.07144(9) 0.7481(2) 0.0399(7) Uani d . 1
C C4 0.4705(7) 0.10630(9) 0.8203(2) 0.0415(7) Uani d . 1
H H4 0.3975 0.1010 0.8911 0.050 Uiso calc R 1
C C5 0.5330(7) 0.14883(9) 0.7856(2) 0.0364(7) Uani d . 1
C C6 0.6508(6) 0.15870(8) 0.68090(19) 0.0324(6) Uani d . 1
C C7 0.7028(7) 0.20437(9) 0.6472(2) 0.0356(6) Uani d . 1
C C8 0.6242(7) 0.23834(8) 0.7286(2) 0.0347(6) Uani d . 1
C C9 0.5126(7) 0.22463(9) 0.8269(2) 0.0410(7) Uani d . 1
H H9 0.4611 0.2467 0.8774 0.049 Uiso calc R 1
C C10 0.6519(7) 0.28656(8) 0.7082(2) 0.0361(7) Uani d . 1
C C11 0.5154(7) 0.30598(9) 0.6098(2) 0.0409(7) Uani d . 1
H H11 0.4261 0.2878 0.5522 0.049 Uiso calc R 1
C C12 0.5091(7) 0.35177(9) 0.5955(2) 0.0408(7) Uani d . 1
H H12 0.4152 0.3641 0.5291 0.049 Uiso calc R 1
C C13 0.6432(7) 0.37889(8) 0.6803(2) 0.0392(7) Uani d . 1
C C14 0.7894(7) 0.36043(9) 0.7776(2) 0.0419(7) Uani d . 1
H H14 0.8857 0.3787 0.8340 0.050 Uiso calc R 1
C C15 0.7927(7) 0.31499(9) 0.7911(2) 0.0415(7) Uani d . 1
H H15 0.8913 0.3029 0.8572 0.050 Uiso calc R 1
C C16 0.4691(9) 0.44675(9) 0.5838(2) 0.0560(9) Uani d . 1
H H16A 0.5889 0.4398 0.5183 0.084 Uiso calc R 1
H H16B 0.4737 0.4784 0.5956 0.084 Uiso calc R 1
H H16C 0.2272 0.4368 0.5745 0.084 Uiso calc R 1

loop_
_atom_site_aniso_label
_atom_site_aniso_U_11
_atom_site_aniso_U_22
_atom_site_aniso_U_33
_atom_site_aniso_U_12
_atom_site_aniso_U_13
_atom_site_aniso_U_23
O1 0.0650(14) 0.0381(11) 0.0346(11) -0.0019(11) 0.0154(9) 0.0027(9)
O2 0.0906(17) 0.0372(12) 0.0448(13) -0.0021(11) 0.0179(12) 0.0004(9)
O3 0.0935(18) 0.0405(13) 0.0508(13) -0.0130(12) 0.0174(13) 0.0067(10)
O4 0.0593(13) 0.0404(12) 0.0335(11) -0.0023(9) 0.0127(9) 0.0011(9)
O5 0.0640(14) 0.0410(12) 0.0339(11) -0.0023(9) 0.0148(10) 0.0044(9)
O6 0.0724(15) 0.0349(12) 0.0479(12) 0.0019(10) 0.0053(11) -0.0016(10)
O7 0.093(2) 0.0443(14) 0.0528(15) 0.0029(12) 0.0210(13) 0.0089(11)
C1 0.0375(16) 0.0404(17) 0.0264(14) 0.0009(12) 0.0052(12) 0.0034(12)
C2 0.0485(18) 0.0320(15) 0.0369(16) -0.0011(13) 0.0021(13) -0.0011(13)
C3 0.0479(18) 0.0344(17) 0.0378(16) -0.0053(13) 0.0056(13) 0.0084(13)
C4 0.0520(18) 0.0415(17) 0.0317(15) -0.0034(13) 0.0084(13) 0.0056(13)
C5 0.0397(16) 0.0387(16) 0.0310(15) 0.0010(13) 0.0037(12) -0.0012(13)
C6 0.0332(15) 0.0356(15) 0.0285(14) 0.0027(12) 0.0034(12) 0.0021(12)
C7 0.0356(16) 0.0378(16) 0.0332(16) 0.0004(12) 0.0001(12) 0.0038(12)
C8 0.0378(16) 0.0357(16) 0.0303(15) 0.0020(12) 0.0012(12) -0.0030(12)
C9 0.0461(17) 0.0405(18) 0.0366(16) 0.0016(13) 0.0051(13) -0.0044(13)
C10 0.0355(16) 0.0385(16) 0.0346(15) 0.0019(12) 0.0054(12) -0.0016(13)
C11 0.0467(18) 0.0389(17) 0.0370(16) -0.0013(13) 0.0023(13) -0.0048(13)
C12 0.0473(18) 0.0411(17) 0.0340(16) 0.0024(13) 0.0018(13) 0.0010(13)
C13 0.0413(17) 0.0337(17) 0.0434(17) 0.0017(12) 0.0080(14) -0.0009(13)
C14 0.0424(17) 0.0422(18) 0.0404(17) -0.0010(13) -0.0011(13) -0.0083(13)
C15 0.0451(18) 0.0432(18) 0.0355(16) 0.0044(13) -0.0014(13) -0.0020(13)
C16 0.071(2) 0.0419(18) 0.056(2) 0.0157(16) 0.0116(17) 0.0069(15)

loop_
_atom_type_symbol
_atom_type_description
_atom_type_scat_dispersion_real
_atom_type_scat_dispersion_imag
_atom_type_scat_source
C C 0.0033 0.0016 'International Tables Vol C Tables 4.2.6.8 and 6.1.1.4'
H H 0.0000 0.0000 'International Tables Vol C Tables 4.2.6.8 and 6.1.1.4'
O O 0.0106 0.0060 'International Tables Vol C Tables 4.2.6.8 and 6.1.1.4'

loop_
_geom_angle_atom_site_label_1
_geom_angle_atom_site_label_2
_geom_angle_atom_site_label_3
_geom_angle
C1 O1 H1 109.5
C2 O2 H2 109.5
C3 O3 H3 109.5
C9 O4 C5 118.2(2)
C13 O6 C16 118.6(2)
H7A O7 H7B 100(3)
O1 C1 C2 117.9(2)
O1 C1 C6 121.4(2)
C2 C1 C6 120.7(2)
C1 C2 O2 122.6(2)
C1 C2 C3 120.3(2)
O2 C2 C3 117.1(2)
O3 C3 C4 118.3(2)
O3 C3 C2 121.4(2)
C4 C3 C2 120.3(2)
C5 C4 C3 118.8(2)
C5 C4 H4 120.6
C3 C4 H4 120.6
C4 C5 O4 116.2(2)
C4 C5 C6 123.0(2)
O4 C5 C6 120.8(2)
C5 C6 C1 116.8(2)
C5 C6 C7 120.8(2)
C1 C6 C7 122.4(2)
O5 C7 C6 121.0(2)
O5 C7 C8 123.2(2)
C6 C7 C8 115.7(2)
C9 C8 C7 117.9(2)
C9 C8 C10 118.4(2)
C7 C8 C10 123.6(2)
O4 C9 C8 126.5(2)
O4 C9 H9 116.8
C8 C9 H9 116.8
C11 C10 C15 117.3(2)
C11 C10 C8 121.9(2)
C15 C10 C8 120.7(2)
C12 C11 C10 121.7(2)
C12 C11 H11 119.2
C10 C11 H11 119.2
C13 C12 C11 119.4(3)
C13 C12 H12 120.3
C11 C12 H12 120.3
C12 C13 C14 120.1(3)
C12 C13 O6 124.9(2)
C14 C13 O6 115.0(2)
C15 C14 C13 120.0(3)
C15 C14 H14 120.0
C13 C14 H14 120.0
C14 C15 C10 121.5(3)
C14 C15 H15 119.2
C10 C15 H15 119.2
O6 C16 H16A 109.5
O6 C16 H16B 109.5
H16A C16 H16B 109.5
O6 C16 H16C 109.5
H16A C16 H16C 109.5
H16B C16 H16C 109.5

loop_
_geom_bond_atom_site_label_1
_geom_bond_atom_site_label_2
_geom_bond_distance
O1 C1 1.354(3)
O1 H1 0.8200
O2 C2 1.380(3)
O2 H2 0.8200
O3 C3 1.355(3)
O3 H3 0.8200
O4 C9 1.348(3)
O4 C5 1.370(3)
O5 C7 1.257(3)
O6 C13 1.384(3)
O6 C16 1.426(3)
O7 H7A 0.86(3)
O7 H7B 0.86(3)
C1 C2 1.373(3)
C1 C6 1.411(3)
C2 C3 1.396(3)
C3 C4 1.382(3)
C4 C5 1.369(3)
C4 H4 0.9300
C5 C6 1.400(3)
C6 C7 1.448(3)
C7 C8 1.461(3)
C8 C9 1.351(3)
C8 C10 1.474(3)
C9 H9 0.9300
C10 C11 1.391(4)
C10 C15 1.393(3)
C11 C12 1.386(3)
C11 H11 0.9300
C12 C13 1.377(3)
C12 H12 0.9300
C13 C14 1.380(3)
C14 C15 1.374(3)
C14 H14 0.9300
C15 H15 0.9300
C16 H16A 0.9600
C16 H16B 0.9600
C16 H16C 0.9600

loop_
_geom_hbond_atom_site_label_D
_geom_hbond_atom_site_label_H
_geom_hbond_atom_site_label_A
_geom_hbond_site_symmetry_A
_geom_hbond_distance_DH
_geom_hbond_distance_HA
_geom_hbond_distance_DA
_geom_hbond_angle_DHA
O7 H7A O2 3_756 0.86(3) 2.057(16) 2.874(3) 160(3)
O7 H7B O6 4_665 0.86(3) 2.02(3) 2.861(3) 166(3)
O1 H1 O5 . 0.82 1.90 2.616(3) 146
O2 H2 O7 . 0.82 1.99 2.706(3) 145
O3 H3 O7 3_656 0.82 2.03 2.810(3) 160(3)
C9 H9 O5 4_566 0.93 2.54 3.439(3) 162.5

loop_
_geom_torsion_atom_site_label_1
_geom_torsion_atom_site_label_2
_geom_torsion_atom_site_label_3
_geom_torsion_atom_site_label_4
_geom_torsion
O1 C1 C2 O2 -1.1(4)
C6 C1 C2 O2 178.5(2)
O1 C1 C2 C3 178.9(2)
C6 C1 C2 C3 -1.6(4)
C1 C2 C3 O3 -178.6(2)
O2 C2 C3 O3 1.3(4)
C1 C2 C3 C4 -0.3(4)
O2 C2 C3 C4 179.7(2)
O3 C3 C4 C5 -179.8(2)
C2 C3 C4 C5 1.8(4)
C3 C4 C5 O4 177.6(2)
C3 C4 C5 C6 -1.5(4)
C9 O4 C5 C4 -177.4(2)
C9 O4 C5 C6 1.7(3)
C4 C5 C6 C1 -0.3(4)
O4 C5 C6 C1 -179.3(2)
C4 C5 C6 C7 178.2(2)
O4 C5 C6 C7 -0.8(4)
O1 C1 C6 C5 -178.6(2)
C2 C1 C6 C5 1.9(4)
O1 C1 C6 C7 2.9(4)
C2 C1 C6 C7 -176.6(2)
C5 C6 C7 O5 178.5(2)
C1 C6 C7 O5 -3.1(4)
C5 C6 C7 C8 -0.1(3)
C1 C6 C7 C8 178.3(2)
O5 C7 C8 C9 -178.4(2)
C6 C7 C8 C9 0.2(3)
O5 C7 C8 C10 3.2(4)
C6 C7 C8 C10 -178.3(2)
C5 O4 C9 C8 -1.7(4)
C7 C8 C9 O4 0.7(4)
C10 C8 C9 O4 179.3(2)
C9 C8 C10 C11 -132.9(3)
C7 C8 C10 C11 45.6(4)
C9 C8 C10 C15 42.1(4)
C7 C8 C10 C15 -139.4(3)
C15 C10 C11 C12 -1.9(4)
C8 C10 C11 C12 173.3(2)
C10 C11 C12 C13 0.4(4)
C11 C12 C13 C14 1.4(4)
C11 C12 C13 O6 -178.2(2)
C16 O6 C13 C12 5.2(4)
C16 O6 C13 C14 -174.5(2)
C12 C13 C14 C15 -1.7(4)
O6 C13 C14 C15 177.9(2)
C13 C14 C15 C10 0.2(4)
C11 C10 C15 C14 1.6(4)
C8 C10 C15 C14 -173.6(2)

loop_
_cod_related_entry_id
_cod_related_entry_database
_cod_related_entry_code
1 ChemSpider 21133319
